data_7134059
loop_
_publ_author_name
'Chatterjee, Abhijit'
'Narayanan, Sundaravalli'
'Thorat, Sachin'
'Malik, Ajay J.'
'Ambhore, Madan Digambar'
'Narayanan, Aswini'
'Sihag, Anil Kumar'
'Sukumaran, Santhosh Babu'
'Lahiri, Mayurika'
'Hazra, Partha'

_publ_section_title
;
 Multifunctional Luminogens with Synergy of Aggregation-Induced Delayed
 Fluorescence, Two-Photon Absorption and Photocurrent Generation
;
_journal_name_full 'Chemical Communications'
_journal_paper_doi 10.1039/D4CC05113K
_journal_year 2025
_chemical_formula_moiety 'C29 H26 N2 O2'
_chemical_formula_sum 'C29 H26 N2 O2'
_chemical_formula_weight 434.52
_space_group_crystal_system orthorhombic
_space_group_IT_number 19
_space_group_name_Hall 'P 2ac 2ab'
_space_group_name_H-M_alt 'P 21 21 21'
_atom_sites_solution_hydrogens geom
_audit_creation_date 2024-12-10
_audit_creation_method
;
Olex2 1.5
(compiled 2024.02.16 svn.r378c4104 for OlexSys, GUI svn.r6928)
;
_audit_update_record
;
2024-12-13 deposited with the CCDC.	2024-12-17 downloaded from the CCDC.
;
_cell_angle_alpha 90
_cell_angle_beta 90
_cell_angle_gamma 90
_cell_formula_units_Z 8
_cell_length_a 11.2750(12)
_cell_length_b 13.8596(14)
_cell_length_c 29.694(3)
_cell_measurement_reflns_used 9960
_cell_measurement_temperature 100(2)
_cell_measurement_theta_max 22.64
_cell_measurement_theta_min 2.43
_cell_volume 4640.2(8)
_computing_cell_refinement 'Bruker SAINT'
_computing_data_collection 'Bruker APEX2'
_computing_data_reduction 'Bruker SAINT'
_computing_molecular_graphics 'Olex2 1.5 (Dolomanov et al., 2009)'
_computing_publication_material 'Olex2 1.5 (Dolomanov et al., 2009)'
_computing_structure_refinement 'SHELXL-2019/1 (Sheldrick, 2019)'
_computing_structure_solution 'SHELXS-97 (Sheldrick 2008)'
_diffrn_ambient_temperature 100(2)
_diffrn_measured_fraction_theta_full 0.999
_diffrn_measured_fraction_theta_max 0.999
_diffrn_measurement_device_type 'Bruker APEX-II CCD'
_diffrn_measurement_method '\f and \w scans'
_diffrn_radiation_type MoK\a
_diffrn_radiation_wavelength 0.71073
_diffrn_reflns_av_R_equivalents 0.2442
_diffrn_reflns_av_unetI/netI 0.0787
_diffrn_reflns_Laue_measured_fraction_full 0.999
_diffrn_reflns_Laue_measured_fraction_max 0.999
_diffrn_reflns_limit_h_max 12
_diffrn_reflns_limit_h_min -12
_diffrn_reflns_limit_k_max 14
_diffrn_reflns_limit_k_min -14
_diffrn_reflns_limit_l_max 31
_diffrn_reflns_limit_l_min -31
_diffrn_reflns_number 105860
_diffrn_reflns_point_group_measured_fraction_full 1.000
_diffrn_reflns_point_group_measured_fraction_max 1.000
_diffrn_reflns_theta_full 22.496
_diffrn_reflns_theta_max 22.496
_diffrn_reflns_theta_min 1.932
_exptl_absorpt_coefficient_mu 0.078
_exptl_absorpt_correction_T_max 0.7457
_exptl_absorpt_correction_T_min 0.4519
_exptl_absorpt_correction_type none
_exptl_crystal_colour yellow
_exptl_crystal_colour_primary yellow
_exptl_crystal_density_diffrn 1.244
_exptl_crystal_description needle
_exptl_crystal_F_000 1840
_exptl_crystal_size_max 0.4
_exptl_crystal_size_mid 0.03
_exptl_crystal_size_min 0.02
_refine_diff_density_max 0.257
_refine_diff_density_min -0.262
_refine_diff_density_rms 0.055
_refine_ls_abs_structure_details
;
 Flack x determined using 1553 quotients [(I+)-(I-)]/[(I+)+(I-)]
 (Parsons, Flack and Wagner, Acta Cryst. B69 (2013) 249-259).
;
_refine_ls_abs_structure_Flack -0.5(10)
_refine_ls_extinction_method none
_refine_ls_goodness_of_fit_ref 1.076
_refine_ls_hydrogen_treatment constr
_refine_ls_matrix_type full
_refine_ls_number_parameters 597
_refine_ls_number_reflns 6052
_refine_ls_number_restraints 207
_refine_ls_restrained_S_all 1.066
_refine_ls_R_factor_all 0.1017
_refine_ls_R_factor_gt 0.0661
_refine_ls_shift/su_max 0.000
_refine_ls_shift/su_mean 0.000
_refine_ls_structure_factor_coef Fsqd
_refine_ls_weighting_details 'w=1/[\s^2^(Fo^2^)+(0.0555P)^2^+6.0934P] where P=(Fo^2^+2Fc^2^)/3'
_refine_ls_weighting_scheme calc
_refine_ls_wR_factor_gt 0.1381
_refine_ls_wR_factor_ref 0.1539
_reflns_Friedel_coverage 0.769
_reflns_Friedel_fraction_full 1.000
_reflns_Friedel_fraction_max 1.000
_reflns_number_gt 4456
_reflns_number_total 6052
_reflns_threshold_expression 'I > 2\s(I)'
_cod_data_source_file d4cc05113k2.cif
_cod_data_source_block TA
_cod_original_cell_volume 4640.3(8)
_cod_database_code 7134059
_shelx_shelxl_version_number 2019/1
_shelx_space_group_comment
;
The symmetry employed for this shelxl refinement is uniquely defined
by the following loop, which should always be used as a source of
symmetry information in preference to the above space-group names.
They are only intended as comments.
;
_olex2_refinement_description
;
1. Restrained distances
 C22-C23 = C23-C24 = C24-C25 = C25-C26 = C26-C27 = C27-C22
 1.39 with sigma of 0.02
 C22-C23 \\sim C23-C24 \\sim C24-C25 \\sim C25-C26 \\sim C26-C27 \\sim C27-C22
 with sigma of 0.02
2. Rigid bond restraints
 All non-hydrogen atoms
 with sigma for 1-2 distances of 0.01 and sigma for 1-3 distances of 0.005
3. Uiso/Uaniso restraints and constraints
Uanis(C22) \\sim Ueq, Uanis(C38) \\sim Ueq, Uanis(C53) \\sim Ueq: with sigma of
0.003 and sigma for terminal atoms of 0.006
4.a Secondary CH2 refined with riding coordinates:
 C30(H30A,H30B), C01S(H01A,H01B)
4.b Aromatic/amide H refined with riding coordinates:
 C37(H37), C41(H41), C38(H38), C42(H42), C21(H21), C27(H27), C44(H44),
 C45(H45), C2(H2), C7(H7), C39(H39), C11(H11), C20(H20), C53(H53), C54(H54),
 C26(H26), C4(H4), C56(H56), C35(H35), C5(H5), C17(H17), C47(H47), C34(H34),
 C15(H15), C57(H57), C1(H1), C13(H13), C51(H51), C12(H12), C23(H23), C24(H24),
 C50(H50), C49(H49), C18(H18), C55(H55), C14(H14), C48(H48), C19(H19)
4.c X=CH2 refined with riding coordinates:
 N1(H1A,H1B), N2(H2A,H2B)
4.d Idealised Me refined as rotating group:
 C29(H29A,H29B,H29C), C28(H28A,H28B,H28C)
;
_olex2_submission_special_instructions 'No special instructions were received'

loop_
_space_group_symop_operation_xyz
'x, y, z'
'-x+1/2, -y, z+1/2'
'-x, y+1/2, -z+1/2'
'x+1/2, -y+1/2, -z'

loop_
_atom_site_label
_atom_site_type_symbol
_atom_site_fract_x
_atom_site_fract_y
_atom_site_fract_z
_atom_site_U_iso_or_equiv
_atom_site_adp_type
_atom_site_occupancy
_atom_site_site_symmetry_order
_atom_site_calc_flag
_atom_site_refinement_flags_posn
_atom_site_refinement_flags_adp
_atom_site_refinement_flags_occupancy
_atom_site_disorder_assembly
_atom_site_disorder_group
O1 O 0.8718(5) 0.2436(4) 0.47286(18) 0.0268(14) Uani 1 1 d . U . . .
O2 O 0.8083(5) 0.3647(4) 0.42898(17) 0.0268(14) Uani 1 1 d . U . . .
O4 O 0.8110(5) 0.8158(4) 0.56920(19) 0.0308(16) Uani 1 1 d . U . . .
O3 O 0.8732(5) 0.6925(4) 0.52624(19) 0.0310(15) Uani 1 1 d . U . . .
N005 N 0.2458(5) 0.1311(4) 0.2874(2) 0.0197(15) Uani 1 1 d . U . . .
N006 N 0.2479(5) 0.5843(5) 0.7130(2) 0.0212(15) Uani 1 1 d . U . . .
N1 N 0.6612(7) -0.1830(5) 0.4642(3) 0.037(2) Uani 1 1 d . U . . .
H1A H 0.596946 -0.204353 0.476175 0.045 Uiso 1 1 calc R U . . .
H1B H 0.717751 -0.222194 0.457656 0.045 Uiso 1 1 calc R U . . .
C40 C 0.5288(7) 0.2247(6) 0.3705(3) 0.0187(19) Uani 1 1 d . U . . .
C10 C 0.1279(7) 0.6133(5) 0.7042(3) 0.0181(18) Uani 1 1 d . U . . .
C22 C 0.7002(7) 0.5630(6) 0.5639(2) 0.0180(18) Uani 1 1 d D U . . .
N2 N 0.6532(6) 0.2661(5) 0.5400(2) 0.0349(19) Uani 1 1 d . U . . .
H2A H 0.586705 0.245434 0.529613 0.042 Uiso 1 1 calc R U . . .
H2B H 0.708309 0.225901 0.546970 0.042 Uiso 1 1 calc R U . . .
C37 C 0.5851(7) -0.0190(6) 0.4655(3) 0.021(2) Uani 1 1 d . U . . .
H37 H 0.515544 -0.040383 0.479066 0.025 Uiso 1 1 calc R U . . .
C36 C 0.6738(7) -0.0853(6) 0.4555(3) 0.0211(19) Uani 1 1 d . U . . .
C41 C 0.5272(7) 0.1325(6) 0.3514(3) 0.021(2) Uani 1 1 d . U . . .
H41 H 0.589577 0.090430 0.357151 0.025 Uiso 1 1 calc R U . . .
C38 C 0.5979(7) 0.0780(6) 0.4557(2) 0.0187(18) Uani 1 1 d . U . . .
H38 H 0.536408 0.120263 0.462602 0.022 Uiso 1 1 calc R U . . .
C16 C 0.2778(7) 0.5407(6) 0.7546(3) 0.0172(18) Uani 1 1 d . U . . .
C31 C 0.8037(8) 0.2735(6) 0.4442(3) 0.0188(19) Uani 1 1 d . U . . .
C3 C 0.3410(7) 0.6151(6) 0.6839(2) 0.0168(18) Uani 1 1 d . U . . .
C42 C 0.4345(7) 0.1024(5) 0.3240(2) 0.0167(18) Uani 1 1 d . U . . .
H42 H 0.435737 0.041213 0.311195 0.020 Uiso 1 1 calc R U . . .
C32 C 0.7057(7) 0.2175(5) 0.4238(2) 0.0162(17) Uani 1 1 d . U . . .
C21 C 0.3740(7) 0.5761(6) 0.7792(3) 0.0204(18) Uani 1 1 d . U . . .
H21 H 0.418814 0.626699 0.767695 0.025 Uiso 1 1 calc R U . . .
C8 C 0.7061(8) 0.6675(6) 0.5751(3) 0.0225(19) Uani 1 1 d . U . . .
C27 C 0.7888(7) 0.4967(6) 0.5736(3) 0.021(2) Uani 1 1 d D U . . .
H27 H 0.859687 0.518798 0.585814 0.025 Uiso 1 1 calc R U . . .
C44 C 0.3393(7) 0.2556(6) 0.3347(3) 0.0199(18) Uani 1 1 d . U . . .
H44 H 0.276000 0.297150 0.329447 0.024 Uiso 1 1 calc R U . . .
C43 C 0.3399(7) 0.1640(6) 0.3159(3) 0.0182(19) Uani 1 1 d . U . . .
C45 C 0.4327(7) 0.2844(6) 0.3611(3) 0.0218(19) Uani 1 1 d . U . . .
H45 H 0.431672 0.346267 0.373201 0.026 Uiso 1 1 calc R U . . .
C2 C 0.3408(7) 0.7070(6) 0.6654(3) 0.0201(19) Uani 1 1 d . U . . .
H2 H 0.277647 0.748441 0.670855 0.024 Uiso 1 1 calc R U . . .
C46 C 0.2786(7) 0.0867(5) 0.2454(3) 0.0194(18) Uani 1 1 d . U . . .
C33 C 0.6997(7) 0.1138(6) 0.4359(3) 0.0164(18) Uani 1 1 d . U . . .
C7 C 0.6279(7) 0.7146(6) 0.6011(2) 0.0184(18) Uani 1 1 d . U . . .
H7 H 0.636207 0.781310 0.601704 0.022 Uiso 1 1 calc R U . . .
C39 C 0.6268(7) 0.2632(6) 0.3977(3) 0.0224(19) Uani 1 1 d . U . . .
H39 H 0.635310 0.329858 0.396721 0.027 Uiso 1 1 calc R U . . .
C11 C 0.0473(7) 0.6264(6) 0.7390(3) 0.027(2) Uani 1 1 d . U . . .
H11 H 0.070444 0.615828 0.768618 0.032 Uiso 1 1 calc R U . . .
C9 C 0.8038(8) 0.7245(6) 0.5540(3) 0.0214(19) Uani 1 1 d . U . . .
C20 C 0.4032(8) 0.5367(6) 0.8206(3) 0.028(2) Uani 1 1 d . U . . .
H20 H 0.468125 0.560149 0.836498 0.033 Uiso 1 1 calc R U . . .
C53 C 0.0460(7) 0.1721(5) 0.2601(3) 0.0194(18) Uani 1 1 d . U . . .
H53 H 0.069824 0.161860 0.230476 0.023 Uiso 1 1 calc R U . . .
C54 C -0.0692(7) 0.2005(5) 0.2689(3) 0.026(2) Uani 1 1 d . U . . .
H54 H -0.122268 0.208249 0.245250 0.032 Uiso 1 1 calc R U . . .
C26 C 0.7755(7) 0.3993(6) 0.5658(3) 0.023(2) Uani 1 1 d D U . . .
H26 H 0.835342 0.356462 0.573781 0.027 Uiso 1 1 calc R U . . .
C4 C 0.4365(7) 0.5551(6) 0.6750(3) 0.0223(19) Uani 1 1 d . U . . .
H4 H 0.437893 0.493566 0.687510 0.027 Uiso 1 1 calc R U . . .
C56 C -0.0271(8) 0.2055(6) 0.3472(3) 0.032(2) Uani 1 1 d . U . . .
H56 H -0.051367 0.217123 0.376674 0.039 Uiso 1 1 calc R U . . .
C35 C 0.7792(7) -0.0493(6) 0.4357(3) 0.022(2) Uani 1 1 d . U . . .
H35 H 0.841090 -0.091171 0.428957 0.026 Uiso 1 1 calc R U . . .
C5 C 0.5291(7) 0.5842(5) 0.6481(3) 0.0171(18) Uani 1 1 d . U . . .
H5 H 0.592022 0.542266 0.642746 0.021 Uiso 1 1 calc R U . . .
C17 C 0.2125(8) 0.4651(6) 0.7726(3) 0.028(2) Uani 1 1 d . U . . .
H17 H 0.148738 0.440073 0.756484 0.033 Uiso 1 1 calc R U . . .
C47 C 0.3732(7) 0.1218(6) 0.2209(3) 0.0212(19) Uani 1 1 d . U . . .
H47 H 0.417921 0.172461 0.232382 0.025 Uiso 1 1 calc R U . . .
C25 C 0.6717(7) 0.3653(6) 0.5457(3) 0.023(2) Uani 1 1 d D U . . .
C34 C 0.7901(7) 0.0482(6) 0.4265(3) 0.0218(19) Uani 1 1 d . U . . .
H34 H 0.859874 0.070610 0.413479 0.026 Uiso 1 1 calc R U . . .
C6 C 0.5297(7) 0.6752(6) 0.6290(3) 0.0171(19) Uani 1 1 d . U . . .
C15 C 0.0907(7) 0.6274(6) 0.6604(3) 0.026(2) Uani 1 1 d . U . . .
H15 H 0.143397 0.617029 0.636812 0.032 Uiso 1 1 calc R U . . .
C57 C 0.0888(7) 0.1763(6) 0.3390(3) 0.025(2) Uani 1 1 d . U . . .
H57 H 0.141134 0.168656 0.362990 0.030 Uiso 1 1 calc R U . . .
C1 C 0.4349(7) 0.7371(6) 0.6387(3) 0.0213(19) Uani 1 1 d . U . . .
H1 H 0.435028 0.799420 0.627050 0.026 Uiso 1 1 calc R U . . .
C52 C 0.1273(7) 0.1584(5) 0.2952(3) 0.0180(18) Uani 1 1 d . U . . .
C13 C -0.1030(8) 0.6709(6) 0.6857(3) 0.034(2) Uani 1 1 d . U . . .
H13 H -0.179971 0.691007 0.679500 0.040 Uiso 1 1 calc R U . . .
C51 C 0.2142(8) 0.0102(6) 0.2287(3) 0.029(2) Uani 1 1 d . U . . .
H51 H 0.151511 -0.015754 0.245004 0.035 Uiso 1 1 calc R U . . .
C12 C -0.0676(7) 0.6552(6) 0.7296(3) 0.031(2) Uani 1 1 d . U . . .
H12 H -0.121326 0.663967 0.752971 0.037 Uiso 1 1 calc R U . . .
C23 C 0.5969(7) 0.5266(6) 0.5433(3) 0.025(2) Uani 1 1 d D U . . .
H23 H 0.536493 0.569003 0.535376 0.030 Uiso 1 1 calc R U . . .
C24 C 0.5833(7) 0.4298(6) 0.5346(3) 0.025(2) Uani 1 1 d D U . . .
H24 H 0.514002 0.407632 0.521079 0.030 Uiso 1 1 calc R U . . .
C50 C 0.2456(8) -0.0280(6) 0.1861(3) 0.038(2) Uani 1 1 d . U . . .
H50 H 0.201971 -0.079044 0.174375 0.046 Uiso 1 1 calc R U . . .
C49 C 0.3383(8) 0.0083(7) 0.1619(3) 0.039(2) Uani 1 1 d . U . . .
H49 H 0.357637 -0.017220 0.133914 0.047 Uiso 1 1 calc R U . . .
C18 C 0.2414(8) 0.4263(6) 0.8145(3) 0.035(2) Uani 1 1 d . U . . .
H18 H 0.196707 0.376040 0.826450 0.041 Uiso 1 1 calc R U . . .
C55 C -0.1065(8) 0.2174(6) 0.3126(3) 0.036(2) Uani 1 1 d . U . . .
H55 H -0.184023 0.236633 0.318350 0.043 Uiso 1 1 calc R U . . .
C14 C -0.0232(8) 0.6565(6) 0.6513(3) 0.031(2) Uani 1 1 d . U . . .
H14 H -0.046611 0.666606 0.621596 0.037 Uiso 1 1 calc R U . . .
C48 C 0.4024(8) 0.0832(7) 0.1799(3) 0.035(2) Uani 1 1 d . U . . .
H48 H 0.466496 0.108138 0.163997 0.042 Uiso 1 1 calc R U . . .
C30 C 0.8976(8) 0.4266(6) 0.4490(3) 0.032(2) Uani 1 1 d . U . . .
H30A H 0.976259 0.404600 0.440733 0.038 Uiso 1 1 calc R U . . .
H30B H 0.890983 0.425299 0.481585 0.038 Uiso 1 1 calc R U . . .
C19 C 0.3363(8) 0.4628(6) 0.8380(3) 0.034(2) Uani 1 1 d . U . . .
H19 H 0.355395 0.437211 0.866078 0.041 Uiso 1 1 calc R U . . .
C01S C 0.9013(8) 0.8762(6) 0.5496(3) 0.041(3) Uani 1 1 d . U . . .
H01A H 0.900385 0.870011 0.517046 0.049 Uiso 1 1 calc R U . . .
H01B H 0.978982 0.856900 0.560416 0.049 Uiso 1 1 calc R U . . .
C29 C 0.8773(11) 0.5268(6) 0.4319(3) 0.057(3) Uani 1 1 d . U . . .
H29A H 0.880259 0.526636 0.399544 0.086 Uiso 1 1 calc R U . . .
H29B H 0.937642 0.568847 0.443411 0.086 Uiso 1 1 calc R U . . .
H29C H 0.800830 0.549060 0.441592 0.086 Uiso 1 1 calc R U . . .
C28 C 0.8764(11) 0.9773(7) 0.5628(4) 0.061(4) Uani 1 1 d . U . . .
H28A H 0.803056 0.997751 0.549402 0.091 Uiso 1 1 calc R U . . .
H28B H 0.939569 1.018192 0.552463 0.091 Uiso 1 1 calc R U . . .
H28C H 0.870454 0.981509 0.594952 0.091 Uiso 1 1 calc R U . . .

loop_
_atom_site_aniso_label
_atom_site_aniso_U_11
_atom_site_aniso_U_22
_atom_site_aniso_U_33
_atom_site_aniso_U_23
_atom_site_aniso_U_13
_atom_site_aniso_U_12
O1 0.016(3) 0.035(4) 0.030(3) -0.001(3) -0.007(3) 0.007(3)
O2 0.029(4) 0.025(3) 0.027(3) 0.001(3) -0.009(3) -0.010(3)
O4 0.031(4) 0.030(4) 0.032(4) -0.001(3) 0.017(3) -0.011(3)
O3 0.026(4) 0.029(4) 0.038(4) 0.003(3) 0.017(3) -0.006(3)
N005 0.014(3) 0.026(4) 0.020(4) -0.003(3) -0.004(3) 0.003(3)
N006 0.008(3) 0.027(4) 0.029(4) -0.001(3) 0.002(3) -0.005(3)
N1 0.028(5) 0.019(4) 0.064(6) 0.004(4) 0.008(4) 0.004(3)
C40 0.017(4) 0.013(5) 0.026(5) 0.000(3) -0.003(3) -0.004(4)
C10 0.016(4) 0.014(5) 0.024(4) -0.001(4) 0.002(3) -0.003(3)
C22 0.015(3) 0.021(3) 0.018(3) 0.003(3) 0.006(3) -0.005(3)
N2 0.028(5) 0.024(4) 0.053(5) -0.009(4) 0.006(4) -0.004(3)
C37 0.007(4) 0.032(5) 0.022(5) -0.003(4) -0.001(4) 0.003(4)
C36 0.025(5) 0.020(4) 0.019(5) -0.002(4) -0.004(4) 0.002(4)
C41 0.014(4) 0.024(5) 0.025(5) 0.005(4) -0.006(4) 0.001(4)
C38 0.014(3) 0.021(3) 0.022(3) 0.001(3) 0.000(3) 0.006(3)
C16 0.011(5) 0.021(5) 0.020(4) -0.002(3) 0.009(3) 0.002(4)
C31 0.010(5) 0.026(5) 0.021(5) 0.003(4) 0.005(3) 0.001(4)
C3 0.016(4) 0.016(5) 0.019(4) -0.003(3) 0.001(3) -0.007(3)
C42 0.020(5) 0.007(4) 0.023(5) 0.000(3) -0.001(4) 0.001(3)
C32 0.015(4) 0.018(4) 0.016(4) -0.006(3) 0.002(3) 0.001(3)
C21 0.014(4) 0.014(5) 0.033(5) 0.002(3) 0.000(4) 0.002(3)
C8 0.010(5) 0.035(4) 0.022(5) -0.002(4) 0.001(3) -0.002(3)
C27 0.006(4) 0.040(5) 0.016(5) -0.006(4) 0.001(4) -0.003(4)
C44 0.017(4) 0.017(4) 0.026(5) 0.005(3) -0.001(3) 0.002(3)
C43 0.010(4) 0.025(5) 0.020(5) -0.001(4) -0.001(3) -0.003(4)
C45 0.024(5) 0.018(5) 0.023(5) -0.001(3) -0.005(4) -0.001(4)
C2 0.007(4) 0.022(5) 0.030(5) -0.004(4) -0.001(4) -0.001(3)
C46 0.016(5) 0.018(5) 0.024(4) -0.007(3) -0.011(3) 0.001(4)
C33 0.013(5) 0.025(4) 0.011(4) -0.006(3) -0.004(4) 0.004(3)
C7 0.016(4) 0.013(4) 0.026(5) 0.003(3) 0.001(3) -0.007(3)
C39 0.021(5) 0.022(5) 0.024(5) -0.001(3) -0.001(3) -0.003(4)
C11 0.015(4) 0.039(6) 0.027(4) -0.011(4) -0.001(3) -0.002(4)
C9 0.022(5) 0.020(4) 0.022(5) 0.005(4) 0.004(4) -0.006(4)
C20 0.015(5) 0.035(6) 0.033(5) 0.004(4) -0.003(4) 0.006(4)
C53 0.019(3) 0.015(3) 0.024(3) 0.003(3) -0.003(3) -0.006(3)
C54 0.014(4) 0.013(5) 0.052(5) -0.004(4) -0.013(4) 0.002(4)
C26 0.018(5) 0.027(4) 0.023(5) -0.002(4) 0.001(4) 0.003(4)
C4 0.013(5) 0.027(5) 0.027(5) 0.005(4) 0.001(4) 0.000(3)
C56 0.024(5) 0.032(6) 0.041(5) -0.012(4) 0.006(4) -0.001(4)
C35 0.008(4) 0.023(4) 0.034(6) -0.008(4) 0.001(4) 0.005(4)
C5 0.011(4) 0.009(4) 0.032(5) 0.001(3) 0.004(4) -0.003(3)
C17 0.018(5) 0.029(6) 0.036(5) -0.004(4) 0.009(4) -0.009(4)
C47 0.015(5) 0.027(5) 0.022(4) -0.006(4) -0.008(3) 0.005(3)
C25 0.012(5) 0.030(5) 0.026(5) -0.002(4) 0.009(4) -0.004(4)
C34 0.012(4) 0.027(4) 0.026(5) -0.005(4) 0.001(4) -0.002(4)
C6 0.008(4) 0.016(5) 0.027(5) -0.004(4) 0.000(3) -0.001(4)
C15 0.018(4) 0.031(6) 0.030(4) -0.004(4) 0.004(4) -0.006(4)
C57 0.017(4) 0.028(6) 0.029(4) -0.001(4) -0.001(4) -0.002(4)
C1 0.023(5) 0.011(4) 0.029(5) -0.001(3) 0.002(4) -0.001(4)
C52 0.012(4) 0.017(5) 0.025(5) 0.000(4) -0.003(3) -0.006(3)
C13 0.013(5) 0.027(6) 0.061(6) -0.003(5) -0.012(4) -0.001(4)
C51 0.018(5) 0.023(5) 0.048(5) -0.013(4) -0.009(4) 0.002(4)
C12 0.018(5) 0.027(6) 0.047(5) -0.004(4) 0.007(4) 0.000(4)
C23 0.008(4) 0.033(5) 0.034(6) 0.006(4) -0.001(4) -0.002(4)
C24 0.012(4) 0.031(5) 0.032(5) -0.001(4) -0.001(4) -0.011(4)
C50 0.032(6) 0.031(6) 0.051(6) -0.026(5) -0.020(5) 0.011(4)
C49 0.029(6) 0.045(7) 0.043(6) -0.024(5) -0.008(4) 0.015(5)
C18 0.035(6) 0.022(5) 0.046(6) 0.010(4) 0.020(5) -0.002(4)
C55 0.016(5) 0.031(6) 0.061(6) -0.015(5) -0.001(4) -0.003(4)
C14 0.024(5) 0.032(6) 0.036(5) 0.003(4) -0.008(4) -0.010(4)
C48 0.024(5) 0.054(7) 0.027(5) -0.009(5) -0.005(4) 0.008(4)
C30 0.030(6) 0.036(5) 0.030(6) 0.000(4) -0.012(5) -0.015(4)
C19 0.028(6) 0.040(6) 0.034(5) 0.011(4) 0.004(4) 0.012(4)
C01S 0.040(6) 0.037(6) 0.045(6) 0.008(5) 0.014(5) -0.024(5)
C29 0.091(9) 0.035(5) 0.045(7) 0.005(5) -0.033(6) -0.035(6)
C28 0.090(10) 0.039(6) 0.053(7) -0.013(5) 0.034(7) -0.023(6)

loop_
_atom_type_symbol
_atom_type_description
_atom_type_scat_dispersion_real
_atom_type_scat_dispersion_imag
_atom_type_scat_source
C C 0.0033 0.0016 'International Tables Vol C Tables 4.2.6.8 and 6.1.1.4'
H H 0.0000 0.0000 'International Tables Vol C Tables 4.2.6.8 and 6.1.1.4'
N N 0.0061 0.0033 'International Tables Vol C Tables 4.2.6.8 and 6.1.1.4'
O O 0.0106 0.0060 'International Tables Vol C Tables 4.2.6.8 and 6.1.1.4'

loop_
_geom_angle_atom_site_label_1
_geom_angle_atom_site_label_2
_geom_angle_atom_site_label_3
_geom_angle
_geom_angle_site_symmetry_1
_geom_angle_site_symmetry_3
_geom_angle_publ_flag
C31 O2 C30 116.4(6) . . ?
C9 O4 C01S 117.0(7) . . ?
C43 N005 C46 117.3(6) . . ?
C52 N005 C43 121.3(6) . . ?
C52 N005 C46 120.1(6) . . ?
C16 N006 C10 120.1(6) . . ?
C16 N006 C3 118.8(6) . . ?
C3 N006 C10 120.0(6) . . ?
H1A N1 H1B 120.0 . . ?
C36 N1 H1A 120.0 . . ?
C36 N1 H1B 120.0 . . ?
C41 C40 C39 124.3(7) . . ?
C45 C40 C41 116.9(7) . . ?
C45 C40 C39 118.7(7) . . ?
C11 C10 N006 121.3(7) . . ?
C15 C10 N006 119.8(7) . . ?
C15 C10 C11 118.9(7) . . ?
C27 C22 C8 124.5(7) . . ?
C27 C22 C23 116.6(8) . . ?
C23 C22 C8 118.9(7) . . ?
H2A N2 H2B 120.0 . . ?
C25 N2 H2A 120.0 . . ?
C25 N2 H2B 120.0 . . ?
C36 C37 H37 119.2 . . ?
C38 C37 H37 119.2 . . ?
C38 C37 C36 121.5(8) . . ?
N1 C36 C37 122.2(8) . . ?
N1 C36 C35 120.5(7) . . ?
C37 C36 C35 117.3(8) . . ?
C40 C41 H41 119.3 . . ?
C42 C41 C40 121.4(7) . . ?
C42 C41 H41 119.3 . . ?
C37 C38 H38 119.2 . . ?
C33 C38 C37 121.6(7) . . ?
C33 C38 H38 119.2 . . ?
C21 C16 N006 119.4(7) . . ?
C17 C16 N006 122.1(7) . . ?
C17 C16 C21 118.4(8) . . ?
O1 C31 O2 122.0(8) . . ?
O1 C31 C32 125.2(8) . . ?
O2 C31 C32 112.7(7) . . ?
C2 C3 N006 121.0(7) . . ?
C4 C3 N006 120.5(7) . . ?
C4 C3 C2 118.5(7) . . ?
C41 C42 H42 120.2 . . ?
C43 C42 C41 119.7(7) . . ?
C43 C42 H42 120.2 . . ?
C31 C32 C33 116.4(7) . . ?
C39 C32 C31 119.0(7) . . ?
C39 C32 C33 124.6(7) . . ?
C16 C21 H21 119.6 . . ?
C20 C21 C16 120.7(8) . . ?
C20 C21 H21 119.6 . . ?
C22 C8 C9 117.1(7) . . ?
C7 C8 C22 124.9(7) . . ?
C7 C8 C9 118.0(8) . . ?
C22 C27 H27 118.8 . . ?
C26 C27 C22 122.4(8) . . ?
C26 C27 H27 118.8 . . ?
C43 C44 H44 120.3 . . ?
C45 C44 H44 120.3 . . ?
C45 C44 C43 119.5(7) . . ?
C42 C43 N005 118.4(7) . . ?
C44 C43 N005 121.7(7) . . ?
C44 C43 C42 119.9(7) . . ?
C40 C45 H45 118.7 . . ?
C44 C45 C40 122.6(8) . . ?
C44 C45 H45 118.7 . . ?
C3 C2 H2 119.9 . . ?
C3 C2 C1 120.1(8) . . ?
C1 C2 H2 119.9 . . ?
C47 C46 N005 120.3(7) . . ?
C51 C46 N005 120.4(8) . . ?
C51 C46 C47 119.2(8) . . ?
C38 C33 C32 119.2(7) . . ?
C38 C33 C34 117.3(8) . . ?
C34 C33 C32 123.4(8) . . ?
C8 C7 H7 115.4 . . ?
C8 C7 C6 129.2(8) . . ?
C6 C7 H7 115.4 . . ?
C40 C39 H39 114.8 . . ?
C32 C39 C40 130.4(8) . . ?
C32 C39 H39 114.8 . . ?
C10 C11 H11 120.0 . . ?
C12 C11 C10 120.1(8) . . ?
C12 C11 H11 120.0 . . ?
O4 C9 C8 113.7(7) . . ?
O3 C9 O4 121.9(7) . . ?
O3 C9 C8 124.4(8) . . ?
C21 C20 H20 120.1 . . ?
C19 C20 C21 119.9(8) . . ?
C19 C20 H20 120.1 . . ?
C54 C53 H53 119.7 . . ?
C54 C53 C52 120.7(8) . . ?
C52 C53 H53 119.7 . . ?
C53 C54 H54 119.6 . . ?
C55 C54 C53 120.9(8) . . ?
C55 C54 H54 119.6 . . ?
C27 C26 H26 120.2 . . ?
C27 C26 C25 119.6(8) . . ?
C25 C26 H26 120.2 . . ?
C3 C4 H4 119.2 . . ?
C5 C4 C3 121.6(8) . . ?
C5 C4 H4 119.2 . . ?
C57 C56 H56 119.5 . . ?
C55 C56 H56 119.5 . . ?
C55 C56 C57 121.1(8) . . ?
C36 C35 H35 120.0 . . ?
C34 C35 C36 120.1(7) . . ?
C34 C35 H35 120.0 . . ?
C4 C5 H5 119.7 . . ?
C4 C5 C6 120.6(7) . . ?
C6 C5 H5 119.7 . . ?
C16 C17 H17 119.6 . . ?
C16 C17 C18 120.7(9) . . ?
C18 C17 H17 119.6 . . ?
C46 C47 H47 119.4 . . ?
C48 C47 C46 121.1(8) . . ?
C48 C47 H47 119.4 . . ?
C26 C25 N2 120.5(7) . . ?
C24 C25 N2 120.0(7) . . ?
C24 C25 C26 119.4(8) . . ?
C33 C34 H34 118.9 . . ?
C35 C34 C33 122.1(8) . . ?
C35 C34 H34 118.9 . . ?
C5 C6 C7 124.6(7) . . ?
C5 C6 C1 118.1(7) . . ?
C1 C6 C7 117.2(7) . . ?
C10 C15 H15 119.6 . . ?
C14 C15 C10 120.8(8) . . ?
C14 C15 H15 119.6 . . ?
C56 C57 H57 119.7 . . ?
C56 C57 C52 120.5(8) . . ?
C52 C57 H57 119.7 . . ?
C2 C1 C6 121.0(8) . . ?
C2 C1 H1 119.5 . . ?
C6 C1 H1 119.5 . . ?
C53 C52 N005 122.2(7) . . ?
C57 C52 N005 119.8(7) . . ?
C57 C52 C53 117.9(7) . . ?
C12 C13 H13 120.3 . . ?
C14 C13 H13 120.3 . . ?
C14 C13 C12 119.3(8) . . ?
C46 C51 H51 120.7 . . ?
C46 C51 C50 118.6(9) . . ?
C50 C51 H51 120.7 . . ?
C11 C12 H12 119.8 . . ?
C13 C12 C11 120.5(8) . . ?
C13 C12 H12 119.8 . . ?
C22 C23 H23 119.2 . . ?
C24 C23 C22 121.6(8) . . ?
C24 C23 H23 119.2 . . ?
C25 C24 H24 119.8 . . ?
C23 C24 C25 120.4(8) . . ?
C23 C24 H24 119.8 . . ?
C51 C50 H50 119.2 . . ?
C49 C50 C51 121.6(9) . . ?
C49 C50 H50 119.2 . . ?
C50 C49 H49 120.7 . . ?
C50 C49 C48 118.5(9) . . ?
C48 C49 H49 120.7 . . ?
C17 C18 H18 120.2 . . ?
C19 C18 C17 119.6(8) . . ?
C19 C18 H18 120.2 . . ?
C54 C55 H55 120.5 . . ?
C56 C55 C54 118.9(8) . . ?
C56 C55 H55 120.5 . . ?
C15 C14 C13 120.4(8) . . ?
C15 C14 H14 119.8 . . ?
C13 C14 H14 119.8 . . ?
C47 C48 C49 120.9(9) . . ?
C47 C48 H48 119.5 . . ?
C49 C48 H48 119.5 . . ?
O2 C30 H30A 110.2 . . ?
O2 C30 H30B 110.2 . . ?
O2 C30 C29 107.6(7) . . ?
H30A C30 H30B 108.5 . . ?
C29 C30 H30A 110.2 . . ?
C29 C30 H30B 110.2 . . ?
C20 C19 C18 120.6(8) . . ?
C20 C19 H19 119.7 . . ?
C18 C19 H19 119.7 . . ?
O4 C01S H01A 110.1 . . ?
O4 C01S H01B 110.1 . . ?
O4 C01S C28 108.0(8) . . ?
H01A C01S H01B 108.4 . . ?
C28 C01S H01A 110.1 . . ?
C28 C01S H01B 110.1 . . ?
C30 C29 H29A 109.5 . . ?
C30 C29 H29B 109.5 . . ?
C30 C29 H29C 109.5 . . ?
H29A C29 H29B 109.5 . . ?
H29A C29 H29C 109.5 . . ?
H29B C29 H29C 109.5 . . ?
C01S C28 H28A 109.5 . . ?
C01S C28 H28B 109.5 . . ?
C01S C28 H28C 109.5 . . ?
H28A C28 H28B 109.5 . . ?
H28A C28 H28C 109.5 . . ?
H28B C28 H28C 109.5 . . ?

loop_
_geom_bond_atom_site_label_1
_geom_bond_atom_site_label_2
_geom_bond_distance
_geom_bond_site_symmetry_2
_geom_bond_publ_flag
O1 C31 1.220(9) . ?
O2 C31 1.343(9) . ?
O2 C30 1.450(10) . ?
O4 C9 1.346(9) . ?
O4 C01S 1.441(10) . ?
O3 C9 1.220(9) . ?
N005 C43 1.432(10) . ?
N005 C46 1.439(9) . ?
N005 C52 1.409(10) . ?
N006 C10 1.435(10) . ?
N006 C16 1.416(10) . ?
N006 C3 1.426(10) . ?
N1 H1A 0.8600 . ?
N1 H1B 0.8600 . ?
N1 C36 1.385(9) . ?
C40 C41 1.398(10) . ?
C40 C45 1.391(11) . ?
C40 C39 1.470(11) . ?
C10 C11 1.387(11) . ?
C10 C15 1.381(11) . ?
C22 C8 1.487(11) . ?
C22 C27 1.387(10) . ?
C22 C23 1.410(9) . ?
N2 H2A 0.8600 . ?
N2 H2B 0.8600 . ?
N2 C25 1.401(10) . ?
C37 H37 0.9300 . ?
C37 C36 1.390(11) . ?
C37 C38 1.384(10) . ?
C36 C35 1.416(11) . ?
C41 H41 0.9300 . ?
C41 C42 1.388(11) . ?
C38 H38 0.9300 . ?
C38 C33 1.381(11) . ?
C16 C21 1.397(11) . ?
C16 C17 1.387(11) . ?
C31 C32 1.479(11) . ?
C3 C2 1.386(10) . ?
C3 C4 1.386(11) . ?
C42 H42 0.9300 . ?
C42 C43 1.387(11) . ?
C32 C33 1.483(10) . ?
C32 C39 1.339(11) . ?
C21 H21 0.9300 . ?
C21 C20 1.384(11) . ?
C8 C7 1.341(11) . ?
C8 C9 1.492(12) . ?
C27 H27 0.9300 . ?
C27 C26 1.378(9) . ?
C44 H44 0.9300 . ?
C44 C43 1.386(10) . ?
C44 C45 1.372(11) . ?
C45 H45 0.9300 . ?
C2 H2 0.9300 . ?
C2 C1 1.389(11) . ?
C46 C47 1.380(11) . ?
C46 C51 1.377(11) . ?
C33 C34 1.394(11) . ?
C7 H7 0.9300 . ?
C7 C6 1.487(11) . ?
C39 H39 0.9300 . ?
C11 H11 0.9300 . ?
C11 C12 1.384(12) . ?
C20 H20 0.9300 . ?
C20 C19 1.374(12) . ?
C53 H53 0.9300 . ?
C53 C54 1.382(11) . ?
C53 C52 1.402(10) . ?
C54 H54 0.9300 . ?
C54 C55 1.382(11) . ?
C26 H26 0.9300 . ?
C26 C25 1.395(9) . ?
C4 H4 0.9300 . ?
C4 C5 1.375(11) . ?
C56 H56 0.9300 . ?
C56 C57 1.389(12) . ?
C56 C55 1.374(12) . ?
C35 H35 0.9300 . ?
C35 C34 1.384(11) . ?
C5 H5 0.9300 . ?
C5 C6 1.383(10) . ?
C17 H17 0.9300 . ?
C17 C18 1.395(12) . ?
C47 H47 0.9300 . ?
C47 C48 1.369(11) . ?
C25 C24 1.378(9) . ?
C34 H34 0.9300 . ?
C6 C1 1.401(11) . ?
C15 H15 0.9300 . ?
C15 C14 1.373(11) . ?
C57 H57 0.9300 . ?
C57 C52 1.393(11) . ?
C1 H1 0.9300 . ?
C13 H13 0.9300 . ?
C13 C12 1.379(11) . ?
C13 C14 1.377(12) . ?
C51 H51 0.9300 . ?
C51 C50 1.415(12) . ?
C12 H12 0.9300 . ?
C23 H23 0.9300 . ?
C23 C24 1.375(9) . ?
C24 H24 0.9300 . ?
C50 H50 0.9300 . ?
C50 C49 1.364(13) . ?
C49 H49 0.9300 . ?
C49 C48 1.373(12) . ?
C18 H18 0.9300 . ?
C18 C19 1.375(12) . ?
C55 H55 0.9300 . ?
C14 H14 0.9300 . ?
C48 H48 0.9300 . ?
C30 H30A 0.9700 . ?
C30 H30B 0.9700 . ?
C30 C29 1.496(12) . ?
C19 H19 0.9300 . ?
C01S H01A 0.9700 . ?
C01S H01B 0.9700 . ?
C01S C28 1.482(12) . ?
C29 H29A 0.9600 . ?
C29 H29B 0.9600 . ?
C29 H29C 0.9600 . ?
C28 H28A 0.9600 . ?
C28 H28B 0.9600 . ?
C28 H28C 0.9600 . ?

loop_
_geom_torsion_atom_site_label_1
_geom_torsion_atom_site_label_2
_geom_torsion_atom_site_label_3
_geom_torsion_atom_site_label_4
_geom_torsion
_geom_torsion_site_symmetry_1
_geom_torsion_site_symmetry_2
_geom_torsion_site_symmetry_3
_geom_torsion_site_symmetry_4
_geom_torsion_publ_flag
O1 C31 C32 C33 -7.2(11) . . . . ?
O1 C31 C32 C39 170.1(7) . . . . ?
O2 C31 C32 C33 175.3(6) . . . . ?
O2 C31 C32 C39 -7.4(10) . . . . ?
N005 C46 C47 C48 -177.0(7) . . . . ?
N005 C46 C51 C50 176.6(7) . . . . ?
N006 C10 C11 C12 179.5(7) . . . . ?
N006 C10 C15 C14 -179.1(7) . . . . ?
N006 C16 C21 C20 178.2(7) . . . . ?
N006 C16 C17 C18 -177.4(7) . . . . ?
N006 C3 C2 C1 177.2(7) . . . . ?
N006 C3 C4 C5 -178.0(7) . . . . ?
N1 C36 C35 C34 178.9(7) . . . . ?
C40 C41 C42 C43 -1.2(12) . . . . ?
C10 N006 C16 C21 -129.7(8) . . . . ?
C10 N006 C16 C17 48.5(11) . . . . ?
C10 N006 C3 C2 37.7(10) . . . . ?
C10 N006 C3 C4 -145.2(8) . . . . ?
C10 C11 C12 C13 0.1(13) . . . . ?
C10 C15 C14 C13 -0.9(13) . . . . ?
C22 C8 C7 C6 8.7(14) . . . . ?
C22 C8 C9 O4 -173.5(7) . . . . ?
C22 C8 C9 O3 5.2(12) . . . . ?
C22 C27 C26 C25 2.7(12) . . . . ?
C22 C23 C24 C25 -0.4(12) . . . . ?
N2 C25 C24 C23 174.9(7) . . . . ?
C37 C36 C35 C34 -1.0(12) . . . . ?
C37 C38 C33 C32 176.5(7) . . . . ?
C37 C38 C33 C34 -0.5(11) . . . . ?
C36 C37 C38 C33 -0.6(12) . . . . ?
C36 C35 C34 C33 -0.1(12) . . . . ?
C41 C40 C45 C44 0.4(12) . . . . ?
C41 C40 C39 C32 -28.3(13) . . . . ?
C41 C42 C43 N005 179.8(7) . . . . ?
C41 C42 C43 C44 0.8(12) . . . . ?
C38 C37 C36 N1 -178.6(7) . . . . ?
C38 C37 C36 C35 1.3(12) . . . . ?
C38 C33 C34 C35 0.8(12) . . . . ?
C16 N006 C10 C11 19.1(11) . . . . ?
C16 N006 C10 C15 -160.0(7) . . . . ?
C16 N006 C3 C2 -130.7(8) . . . . ?
C16 N006 C3 C4 46.5(10) . . . . ?
C16 C21 C20 C19 -0.9(13) . . . . ?
C16 C17 C18 C19 -0.6(13) . . . . ?
C31 O2 C30 C29 -172.9(8) . . . . ?
C31 C32 C33 C38 122.4(8) . . . . ?
C31 C32 C33 C34 -60.8(10) . . . . ?
C31 C32 C39 C40 173.8(7) . . . . ?
C3 N006 C10 C11 -149.1(7) . . . . ?
C3 N006 C10 C15 31.8(11) . . . . ?
C3 N006 C16 C21 38.6(10) . . . . ?
C3 N006 C16 C17 -143.2(8) . . . . ?
C3 C2 C1 C6 1.6(12) . . . . ?
C3 C4 C5 C6 0.0(12) . . . . ?
C32 C33 C34 C35 -176.1(7) . . . . ?
C21 C16 C17 C18 0.8(12) . . . . ?
C21 C20 C19 C18 1.1(13) . . . . ?
C8 C22 C27 C26 174.8(7) . . . . ?
C8 C22 C23 C24 -176.1(7) . . . . ?
C8 C7 C6 C5 28.2(13) . . . . ?
C8 C7 C6 C1 -155.9(9) . . . . ?
C27 C22 C8 C7 -121.4(10) . . . . ?
C27 C22 C8 C9 61.3(10) . . . . ?
C27 C22 C23 C24 2.0(12) . . . . ?
C27 C26 C25 N2 -175.9(7) . . . . ?
C27 C26 C25 C24 -0.8(12) . . . . ?
C43 N005 C46 C47 -38.0(10) . . . . ?
C43 N005 C46 C51 143.6(8) . . . . ?
C43 N005 C52 C53 146.8(7) . . . . ?
C43 N005 C52 C57 -30.8(11) . . . . ?
C43 C44 C45 C40 -0.8(12) . . . . ?
C45 C40 C41 C42 0.6(11) . . . . ?
C45 C40 C39 C32 154.5(8) . . . . ?
C45 C44 C43 N005 -178.8(7) . . . . ?
C45 C44 C43 C42 0.2(12) . . . . ?
C2 C3 C4 C5 -0.8(12) . . . . ?
C46 N005 C43 C42 -47.5(10) . . . . ?
C46 N005 C43 C44 131.5(8) . . . . ?
C46 N005 C52 C53 -20.0(11) . . . . ?
C46 N005 C52 C57 162.4(7) . . . . ?
C46 C47 C48 C49 -0.1(13) . . . . ?
C46 C51 C50 C49 0.9(13) . . . . ?
C33 C32 C39 C40 -9.1(13) . . . . ?
C7 C8 C9 O4 9.0(11) . . . . ?
C7 C8 C9 O3 -172.2(8) . . . . ?
C7 C6 C1 C2 -178.5(7) . . . . ?
C39 C40 C41 C42 -176.6(7) . . . . ?
C39 C40 C45 C44 177.8(7) . . . . ?
C39 C32 C33 C38 -54.8(11) . . . . ?
C39 C32 C33 C34 122.0(9) . . . . ?
C11 C10 C15 C14 1.8(12) . . . . ?
C9 O4 C01S C28 167.1(8) . . . . ?
C9 C8 C7 C6 -174.1(7) . . . . ?
C53 C54 C55 C56 -0.1(13) . . . . ?
C54 C53 C52 N005 -178.9(7) . . . . ?
C54 C53 C52 C57 -1.3(11) . . . . ?
C26 C25 C24 C23 -0.3(12) . . . . ?
C4 C3 C2 C1 -0.1(12) . . . . ?
C4 C5 C6 C7 177.4(7) . . . . ?
C4 C5 C6 C1 1.5(12) . . . . ?
C56 C57 C52 N005 178.5(7) . . . . ?
C56 C57 C52 C53 0.8(12) . . . . ?
C5 C6 C1 C2 -2.3(12) . . . . ?
C17 C16 C21 C20 0.0(12) . . . . ?
C17 C18 C19 C20 -0.4(13) . . . . ?
C47 C46 C51 C50 -1.8(12) . . . . ?
C15 C10 C11 C12 -1.4(12) . . . . ?
C57 C56 C55 C54 -0.4(13) . . . . ?
C52 N005 C43 C42 145.4(8) . . . . ?
C52 N005 C43 C44 -35.6(11) . . . . ?
C52 N005 C46 C47 129.3(8) . . . . ?
C52 N005 C46 C51 -49.2(11) . . . . ?
C52 C53 C54 C55 0.9(12) . . . . ?
C51 C46 C47 C48 1.4(12) . . . . ?
C51 C50 C49 C48 0.4(14) . . . . ?
C12 C13 C14 C15 -0.4(13) . . . . ?
C23 C22 C8 C7 56.6(11) . . . . ?
C23 C22 C8 C9 -120.7(9) . . . . ?
C23 C22 C27 C26 -3.2(12) . . . . ?
C50 C49 C48 C47 -0.9(14) . . . . ?
C55 C56 C57 C52 0.0(13) . . . . ?
C14 C13 C12 C11 0.8(13) . . . . ?
C30 O2 C31 O1 -0.9(11) . . . . ?
C30 O2 C31 C32 176.6(7) . . . . ?
C01S O4 C9 O3 2.8(12) . . . . ?
C01S O4 C9 C8 -178.4(8) . . . . ?
